data_4114402
loop_
_publ_author_name
'Suzanne A. Blum'
'Patrick J. Walsh'
'Robert G. Bergman'

_publ_section_title
;
 Epoxide-Opening and Group-Transfer Reactions Mediated by Monomeric
 Zirconium Imido Complexes
;
_journal_name_full 'Journal of the American Chemical Society'
_journal_page_first 14276
_journal_page_last 14277
_journal_paper_doi 10.1021/ja037267t
_journal_volume 125
_journal_year 2003
_chemical_formula_sum 'C48 H51 N O Zr'
_chemical_formula_weight 749.16
_space_group_IT_number 2
_symmetry_cell_setting triclinic
_symmetry_Int_Tables_number 2
_symmetry_space_group_name_Hall '-P 1'
_symmetry_space_group_name_H-M 'P -1'
_audit_creation_date 'Thu Oct 17 15:35:11 2002'
_audit_creation_method 'by teXsan'
_cell_angle_alpha 98.244(2)
_cell_angle_beta 104.656(2)
_cell_angle_gamma 93.355(1)
_cell_formula_units_Z 2
_cell_length_a 10.504(1)
_cell_length_b 10.981(1)
_cell_length_c 16.801(2)
_cell_measurement_reflns_used 2404
_cell_measurement_temperature 118.2
_cell_measurement_theta_max 22.0
_cell_measurement_theta_min 2.5
_cell_volume 1846.4(3)
_computing_cell_refinement 'Bruker SAINT v5.04'
_computing_data_collection 'Bruker SMART v5.0'
_computing_data_reduction 'Bruker SAINT v5.04'
_computing_publication_material teXsan
_computing_structure_refinement teXsan
_computing_structure_solution SIR97
_diffrn_measured_fraction_theta_full 0.9493
_diffrn_measured_fraction_theta_max 0.9493
_diffrn_measurement_device_type 'SMART CCD'
_diffrn_measurement_method \w-scan
_diffrn_radiation_type 'Mo K\a'
_diffrn_radiation_wavelength 0.7107
_diffrn_reflns_av_R_equivalents 0.045
_diffrn_reflns_limit_h_max 12
_diffrn_reflns_limit_h_min 0
_diffrn_reflns_limit_k_max 12
_diffrn_reflns_limit_k_min -12
_diffrn_reflns_limit_l_max 18
_diffrn_reflns_limit_l_min -19
_diffrn_reflns_number 5969
_diffrn_reflns_theta_full 24.73
_diffrn_reflns_theta_max 24.73
_exptl_absorpt_coefficient_mu 0.336
_exptl_absorpt_correction_T_max 0.983
_exptl_absorpt_correction_T_min 0.334
_exptl_absorpt_correction_type empirical
_exptl_absorpt_process_details 'Blessing, 1995'
_exptl_crystal_colour red-orange
_exptl_crystal_density_diffrn 1.347
_exptl_crystal_description bladelike
_exptl_crystal_size_max 0.170
_exptl_crystal_size_mid 0.090
_exptl_crystal_size_min 0.050
_refine_diff_density_max 0.48
_refine_diff_density_min -0.72
_refine_ls_extinction_method none
_refine_ls_goodness_of_fit_ref 1.422
_refine_ls_hydrogen_treatment noref
_refine_ls_number_parameters 460
_refine_ls_number_reflns 3846
_refine_ls_R_factor_gt 0.0532
_refine_ls_shift/su_max 0.0089
_refine_ls_structure_factor_coef F
_refine_ls_weighting_details 'w = 1/[\s^2^(Fo) + 0.00022|Fo|^2^]'
_refine_ls_weighting_scheme calc
_refine_ls_wR_factor_ref 0.0617
_reflns_number_gt 3846
_reflns_number_total 5969
_reflns_threshold_expression F^2^>3.0\s(F^2^)
_cod_data_source_file ja037267tsi20030714_075609.cif
_cod_data_source_block sab480n_for_Suzanne_Blum_@
_cod_original_sg_symbol_H-M 'P -1 '
_cod_original_formula_sum 'C48 H51 N O Zr '
_cod_database_code 4114402

loop_
_symmetry_equiv_pos_as_xyz
x,y,z
-x,-y,-z

loop_
_atom_site_label
_atom_site_type_symbol
_atom_site_fract_x
_atom_site_fract_y
_atom_site_fract_z
_atom_site_U_iso_or_equiv
_atom_site_adp_type
_atom_site_occupancy
_atom_site_calc_flag
_atom_site_refinement_flags
Zr1 Zr 0.21075(6) 0.20263(5) 0.19906(4) 0.0216(2) Uani 1.00 d .
O1 O 0.0336(3) 0.1958(3) 0.1164(2) 0.022(1) Uani 1.00 d .
N1 N 0.1222(4) 0.3444(4) 0.2587(3) 0.022(1) Uani 1.00 d .
C1 C -0.0730(5) 0.2242(4) 0.1511(3) 0.021(2) Uani 1.00 d .
C2 C -0.0253(5) 0.3185(5) 0.2345(3) 0.021(2) Uani 1.00 d .
C3 C -0.1843(5) 0.2690(4) 0.0889(3) 0.020(2) Uani 1.00 d .
C4 C -0.2905(6) 0.3162(5) 0.1136(4) 0.030(2) Uani 1.00 d .
C5 C -0.3923(6) 0.3583(5) 0.0576(4) 0.032(2) Uani 1.00 d .
C6 C -0.3905(6) 0.3530(5) -0.0247(4) 0.031(2) Uani 1.00 d .
C7 C -0.2858(6) 0.3070(5) -0.0503(3) 0.028(2) Uani 1.00 d .
C8 C -0.1833(5) 0.2652(5) 0.0062(4) 0.024(2) Uani 1.00 d .
C9 C -0.0762(6) 0.2865(5) 0.3070(4) 0.032(2) Uani 1.00 d .
C10 C -0.066(1) 0.3776(7) 0.3745(5) 0.105(4) Uani 1.00 d .
C11 C -0.112(1) 0.3576(9) 0.4407(6) 0.126(4) Uani 1.00 d .
C12 C -0.1667(8) 0.2409(8) 0.4448(4) 0.071(3) Uani 1.00 d .
C13 C -0.1769(6) 0.1510(6) 0.3809(4) 0.039(2) Uani 1.00 d .
C14 C -0.1342(6) 0.1713(5) 0.3118(4) 0.031(2) Uani 1.00 d .
C15 C 0.1696(5) 0.4730(4) 0.2841(3) 0.022(2) Uani 1.00 d .
C16 C 0.2661(6) 0.5101(5) 0.3608(3) 0.029(2) Uani 1.00 d .
C17 C 0.3176(6) 0.6339(5) 0.3842(4) 0.037(2) Uani 1.00 d .
C18 C 0.2736(7) 0.7198(5) 0.3349(4) 0.040(2) Uani 1.00 d .
C19 C 0.1800(6) 0.6844(5) 0.2599(4) 0.029(2) Uani 1.00 d .
C20 C 0.1274(5) 0.5618(5) 0.2328(3) 0.024(2) Uani 1.00 d .
C21 C 0.3154(7) 0.4195(6) 0.4163(4) 0.044(2) Uani 1.00 d .
C22 C 0.0346(6) 0.5291(5) 0.1470(4) 0.034(2) Uani 1.00 d .
C23 C 0.4276(5) 0.3196(5) 0.2119(3) 0.024(2) Uani 1.00 d .
C24 C 0.3333(5) 0.3793(4) 0.1584(3) 0.023(2) Uani 1.00 d .
C25 C 0.2810(5) 0.2977(5) 0.0821(3) 0.022(2) Uani 1.00 d .
C26 C 0.1875(5) 0.3186(5) 0.0043(3) 0.026(2) Uani 1.00 d .
C27 C 0.1476(7) 0.1980(6) -0.0586(4) 0.047(2) Uani 1.00 d .
C28 C 0.2606(7) 0.1261(6) -0.0641(4) 0.045(2) Uani 1.00 d .
C29 C 0.3227(6) 0.0832(5) 0.0161(4) 0.034(2) Uani 1.00 d .
C30 C 0.3432(6) 0.1875(5) 0.0894(4) 0.028(2) Uani 1.00 d .
C31 C 0.4363(5) 0.2009(5) 0.1679(4) 0.027(2) Uani 1.00 d .
C32 C 0.1940(6) -0.0263(5) 0.1836(4) 0.029(2) Uani 1.00 d .
C33 C 0.1133(5) 0.0071(5) 0.2366(4) 0.026(2) Uani 1.00 d .
C34 C 0.1932(6) 0.0617(5) 0.3150(4) 0.027(2) Uani 1.00 d .
C35 C 0.1626(6) 0.0892(5) 0.3973(4) 0.033(2) Uani 1.00 d .
C36 C 0.2766(6) 0.0602(5) 0.4662(4) 0.037(2) Uani 1.00 d .
C37 C 0.4059(6) 0.1303(5) 0.4658(4) 0.040(2) Uani 1.00 d .
C38 C 0.4456(6) 0.0999(5) 0.3839(4) 0.036(2) Uani 1.00 d .
C39 C 0.3274(6) 0.0652(5) 0.3093(4) 0.030(2) Uani 1.00 d .
C40 C 0.3268(6) 0.0054(5) 0.2284(4) 0.027(2) Uani 1.00 d .
C41 C 0.5265(6) 0.1068(5) 0.1995(4) 0.035(2) Uani 1.00 d .
C42 C 0.4468(6) -0.0157(5) 0.1975(4) 0.037(2) Uani 1.00 d .
C43 C -0.286(2) 0.708(2) 0.240(1) 0.25(1) Uani 1.00 d .
C44 C -0.377(2) 0.654(2) 0.2740(9) 0.188(8) Uani 1.00 d .
C45 C -0.344(2) 0.641(1) 0.344(1) 0.150(7) Uani 1.00 d .
C46 C -0.208(2) 0.678(2) 0.389(1) 0.21(1) Uani 1.00 d .
C47 C -0.116(1) 0.742(1) 0.3567(8) 0.120(5) Uani 1.00 d .
C48 C -0.160(1) 0.752(2) 0.2849(10) 0.146(6) Uani 1.00 d .
C101 C 0.3643 0.2770 0.1419 0.0038 Uiso 0.00 d P
C102 C 0.2309 0.0226 0.2546 0.0038 Uiso 0.00 d P
H1 H -0.1070 0.1497 0.1642 0.0257 Uiso 1.00 calc .
H2 H -0.0593 0.3941 0.2225 0.0258 Uiso 1.00 calc .
H3 H -0.2935 0.3196 0.1700 0.0363 Uiso 1.00 calc .
H4 H -0.4637 0.3910 0.0759 0.0390 Uiso 1.00 calc .
H5 H -0.4610 0.3809 -0.0633 0.0371 Uiso 1.00 calc .
H6 H -0.2834 0.3038 -0.1067 0.0339 Uiso 1.00 calc .
H7 H -0.1115 0.2336 -0.0122 0.0288 Uiso 1.00 calc .
H8 H -0.0249 0.4572 0.3748 0.1259 Uiso 1.00 calc .
H9 H -0.1077 0.4242 0.4845 0.1517 Uiso 1.00 calc .
H10 H -0.1957 0.2258 0.4920 0.0853 Uiso 1.00 calc .
H11 H -0.2143 0.0708 0.3825 0.0465 Uiso 1.00 calc .
H12 H -0.1448 0.1053 0.2667 0.0376 Uiso 1.00 calc .
H13 H 0.3843 0.6588 0.4350 0.0440 Uiso 1.00 calc .
H14 H 0.3076 0.8042 0.3526 0.0480 Uiso 1.00 calc .
H15 H 0.1509 0.7448 0.2259 0.0354 Uiso 1.00 calc .
H16 H 0.3624 0.4624 0.4698 0.0528 Uiso 1.00 calc .
H17 H 0.2426 0.3682 0.4212 0.0528 Uiso 1.00 calc .
H18 H 0.3725 0.3698 0.3932 0.0528 Uiso 1.00 calc .
H19 H -0.0518 0.5478 0.1491 0.0406 Uiso 1.00 calc .
H20 H 0.0638 0.5756 0.1103 0.0406 Uiso 1.00 calc .
H21 H 0.0330 0.4434 0.1274 0.0406 Uiso 1.00 calc .
H22 H 0.4763 0.3529 0.2673 0.0285 Uiso 1.00 calc .
H23 H 0.3094 0.4604 0.1716 0.0271 Uiso 1.00 calc .
H24 H 0.1107 0.3486 0.0169 0.0311 Uiso 1.00 calc .
H25 H 0.2285 0.3782 -0.0195 0.0311 Uiso 1.00 calc .
H26 H 0.0847 0.1485 -0.0422 0.0561 Uiso 1.00 calc .
H27 H 0.1086 0.2178 -0.1121 0.0561 Uiso 1.00 calc .
H28 H 0.2302 0.0559 -0.1065 0.0545 Uiso 1.00 calc .
H29 H 0.3253 0.1767 -0.0783 0.0545 Uiso 1.00 calc .
H30 H 0.2667 0.0171 0.0235 0.0408 Uiso 1.00 calc .
H31 H 0.4059 0.0553 0.0139 0.0408 Uiso 1.00 calc .
H32 H 0.1638 -0.0641 0.1267 0.0345 Uiso 1.00 calc .
H33 H 0.0194 -0.0053 0.2217 0.0314 Uiso 1.00 calc .
H34 H 0.1495 0.1742 0.4082 0.0394 Uiso 1.00 calc .
H35 H 0.0844 0.0400 0.3960 0.0394 Uiso 1.00 calc .
H36 H 0.2586 0.0838 0.5186 0.0450 Uiso 1.00 calc .
H37 H 0.2848 -0.0260 0.4576 0.0450 Uiso 1.00 calc .
H38 H 0.3969 0.2164 0.4754 0.0476 Uiso 1.00 calc .
H39 H 0.4743 0.1106 0.5097 0.0476 Uiso 1.00 calc .
H40 H 0.4955 0.1702 0.3763 0.0429 Uiso 1.00 calc .
H41 H 0.4985 0.0325 0.3875 0.0429 Uiso 1.00 calc .
H42 H 0.5855 0.0927 0.1653 0.0419 Uiso 1.00 calc .
H43 H 0.5757 0.1376 0.2552 0.0419 Uiso 1.00 calc .
H44 H 0.5013 -0.0643 0.2319 0.0443 Uiso 1.00 calc .
H45 H 0.4198 -0.0586 0.1418 0.0443 Uiso 1.00 calc .
H46 H -0.3118 0.7143 0.1828 0.2947 Uiso 1.00 calc .
H47 H -0.4655 0.6292 0.2414 0.2254 Uiso 1.00 calc .
H48 H -0.4047 0.6058 0.3703 0.1798 Uiso 1.00 calc .
H49 H -0.1776 0.6585 0.4440 0.2522 Uiso 1.00 calc .
H50 H -0.0294 0.7739 0.3884 0.1439 Uiso 1.00 calc .
H51 H -0.1043 0.7918 0.2578 0.1748 Uiso 1.00 calc .

loop_
_atom_site_aniso_label
_atom_site_aniso_U_11
_atom_site_aniso_U_22
_atom_site_aniso_U_33
_atom_site_aniso_U_12
_atom_site_aniso_U_13
_atom_site_aniso_U_23
Zr1 0.0183(3) 0.0152(3) 0.0321(4) 0.0018(2) 0.0070(2) 0.0063(2)
O1 0.020(2) 0.023(2) 0.027(2) 0.005(2) 0.009(2) 0.003(2)
N1 0.018(3) 0.019(2) 0.029(3) -0.002(2) 0.004(2) 0.003(2)
C1 0.025(3) 0.013(3) 0.027(3) -0.002(2) 0.006(3) 0.007(2)
C2 0.021(3) 0.023(3) 0.021(3) -0.002(2) 0.006(3) 0.003(2)
C3 0.023(3) 0.013(3) 0.025(3) -0.003(2) 0.008(3) 0.002(2)
C4 0.025(4) 0.035(3) 0.036(4) 0.001(3) 0.015(3) 0.012(3)
C5 0.021(4) 0.041(4) 0.042(4) 0.008(3) 0.018(3) 0.010(3)
C6 0.019(3) 0.027(3) 0.047(4) 0.004(3) 0.005(3) 0.011(3)
C7 0.027(4) 0.028(3) 0.029(4) -0.003(3) 0.006(3) 0.006(3)
C8 0.021(3) 0.019(3) 0.031(4) 0.003(2) 0.007(3) 0.002(3)
C9 0.033(4) 0.033(3) 0.029(4) -0.007(3) 0.010(3) 0.002(3)
C10 0.17(1) 0.074(6) 0.070(6) -0.086(6) 0.089(6) -0.039(5)
C11 0.20(1) 0.099(7) 0.074(7) -0.093(8) 0.095(7) -0.056(6)
C12 0.076(6) 0.095(6) 0.038(5) -0.046(5) 0.028(4) -0.005(4)
C13 0.030(4) 0.052(4) 0.038(4) -0.002(3) 0.011(3) 0.016(3)
C14 0.030(4) 0.034(3) 0.037(4) 0.004(3) 0.017(3) 0.011(3)
C15 0.023(3) 0.014(3) 0.033(4) 0.002(2) 0.011(3) 0.004(2)
C16 0.036(4) 0.021(3) 0.028(4) -0.003(3) 0.005(3) 0.001(3)
C17 0.042(4) 0.030(3) 0.032(4) -0.007(3) 0.003(3) 0.001(3)
C18 0.049(4) 0.024(3) 0.047(4) -0.010(3) 0.019(4) -0.001(3)
C19 0.039(4) 0.016(3) 0.044(4) 0.009(3) 0.024(3) 0.012(3)
C20 0.023(3) 0.024(3) 0.027(3) 0.005(2) 0.008(3) 0.007(3)
C21 0.052(5) 0.036(4) 0.031(4) -0.007(3) -0.009(3) 0.006(3)
C22 0.036(4) 0.028(3) 0.042(4) 0.005(3) 0.013(3) 0.017(3)
C23 0.016(3) 0.028(3) 0.028(3) -0.006(2) 0.006(3) 0.008(3)
C24 0.023(3) 0.016(3) 0.033(4) -0.001(2) 0.016(3) 0.005(3)
C25 0.018(3) 0.022(3) 0.031(4) 0.002(2) 0.012(3) 0.011(3)
C26 0.022(3) 0.026(3) 0.032(4) 0.001(2) 0.010(3) 0.007(3)
C27 0.037(4) 0.052(4) 0.044(4) 0.003(3) 0.005(3) -0.005(3)
C28 0.051(5) 0.034(4) 0.046(5) 0.002(3) 0.011(4) -0.005(3)
C29 0.028(4) 0.032(3) 0.045(4) 0.006(3) 0.017(3) 0.002(3)
C30 0.024(3) 0.022(3) 0.040(4) -0.001(2) 0.014(3) 0.006(3)
C31 0.016(3) 0.027(3) 0.042(4) 0.001(2) 0.008(3) 0.011(3)
C32 0.033(4) 0.016(3) 0.037(4) 0.005(2) 0.009(3) 0.005(3)
C33 0.023(3) 0.015(3) 0.040(4) -0.006(2) 0.005(3) 0.011(3)
C34 0.026(4) 0.015(3) 0.044(4) 0.004(2) 0.010(3) 0.015(3)
C35 0.029(4) 0.028(3) 0.046(4) 0.003(3) 0.014(3) 0.012(3)
C36 0.042(4) 0.033(3) 0.041(4) 0.001(3) 0.012(3) 0.018(3)
C37 0.036(4) 0.032(3) 0.047(4) -0.002(3) -0.003(3) 0.019(3)
C38 0.028(4) 0.030(3) 0.047(4) 0.001(3) -0.001(3) 0.022(3)
C39 0.031(4) 0.020(3) 0.041(4) 0.005(3) 0.005(3) 0.019(3)
C40 0.028(4) 0.016(3) 0.039(4) 0.006(2) 0.007(3) 0.012(3)
C41 0.026(4) 0.034(3) 0.051(4) 0.010(3) 0.015(3) 0.017(3)
C42 0.033(4) 0.028(3) 0.054(4) 0.015(3) 0.014(3) 0.016(3)
C43 0.15(2) 0.42(3) 0.18(2) -0.05(2) -0.01(1) 0.22(2)
C44 0.21(2) 0.24(2) 0.09(1) -0.11(1) -0.01(1) 0.07(1)
C45 0.13(1) 0.19(1) 0.17(2) -0.01(1) 0.10(1) 0.05(1)
C46 0.21(2) 0.34(3) 0.14(1) 0.06(2) 0.09(2) 0.14(2)
C47 0.096(10) 0.19(1) 0.092(9) 0.021(9) 0.042(8) 0.040(9)
C48 0.083(10) 0.27(2) 0.12(1) 0.01(1) 0.038(9) 0.13(1)

loop_
_atom_type_symbol
_atom_type_description
_atom_type_scat_dispersion_real
_atom_type_scat_dispersion_imag
_atom_type_scat_source
Zr Zr -2.967 0.560
;International Tables for Crystallography
(1992, Vol. C, Tables 4.2.6.8 and 6.1.1.1)
;
O O 0.011 0.006
;International Tables for Crystallography
(1992, Vol. C, Tables 4.2.6.8 and 6.1.1.1)
;
N N 0.006 0.003
;International Tables for Crystallography
(1992, Vol. C, Tables 4.2.6.8 and 6.1.1.1)
;
C C 0.003 0.002
;International Tables for Crystallography
(1992, Vol. C, Tables 4.2.6.8 and 6.1.1.1)
;
H H 0.000 0.000
;International Tables for Crystallography
(1992, Vol. C, Table 6.1.1.2)
;

loop_
_geom_angle_atom_site_label_1
_geom_angle_atom_site_label_2
_geom_angle_atom_site_label_3
_geom_angle
O1 ZR1 N1 78.4(1)
O1 ZR1 C101 107.6(1)
O1 ZR1 C102 110.56(10)
N1 ZR1 C101 112.7(1)
N1 ZR1 C102 117.1(1)
C101 ZR1 C102 121.52(3)
ZR1 O1 C1 115.6(3)
ZR1 N1 C2 111.2(3)
ZR1 N1 C15 127.9(4)
C2 N1 C15 114.5(4)
O1 C1 C2 111.4(4)
O1 C1 C3 111.6(4)
C2 C1 C3 111.8(4)
N1 C2 C1 110.4(4)
N1 C2 C9 111.7(4)
C1 C2 C9 115.9(4)
C1 C3 C4 120.5(5)
C1 C3 C8 121.6(5)
C4 C3 C8 117.9(5)
C3 C4 C5 121.1(5)
C4 C5 C6 120.3(5)
C5 C6 C7 119.4(5)
C6 C7 C8 120.2(5)
C3 C8 C7 121.1(5)
C2 C9 C10 118.6(5)
C2 C9 C14 125.7(5)
C10 C9 C14 115.7(6)
C9 C10 C11 122.3(7)
C10 C11 C12 120.8(7)
C11 C12 C13 118.1(7)
C12 C13 C14 121.7(6)
C9 C14 C13 121.4(5)
N1 C15 C16 118.8(5)
N1 C15 C20 121.8(5)
C16 C15 C20 119.3(4)
C15 C16 C17 119.2(5)
C15 C16 C21 121.2(5)
C17 C16 C21 119.5(5)
C16 C17 C18 121.0(5)
C17 C18 C19 120.2(5)
C18 C19 C20 121.2(5)
C15 C20 C19 119.1(5)
C15 C20 C22 123.0(5)
C19 C20 C22 117.8(5)
C24 C23 C31 108.0(5)
C23 C24 C25 108.5(5)
C24 C25 C26 129.7(5)
C24 C25 C30 107.0(5)
C26 C25 C30 123.1(5)
C25 C26 C27 110.7(5)
C26 C27 C28 113.1(5)
C27 C28 C29 112.4(6)
C28 C29 C30 110.8(5)
C25 C30 C29 122.1(5)
C25 C30 C31 109.4(5)
C25 C30 C101 54.7(3)
C29 C30 C31 127.9(5)
C29 C30 C101 173.1(5)
C31 C30 C101 54.8(3)
C23 C31 C30 107.1(5)
C23 C31 C41 126.5(5)
C23 C31 C101 53.7(3)
C30 C31 C41 126.5(5)
C33 C32 C40 108.7(5)
C32 C33 C34 109.0(5)
C33 C34 C35 130.9(5)
C33 C34 C39 106.9(5)
C35 C34 C39 121.0(5)
C34 C35 C36 110.1(5)
C35 C36 C37 110.7(5)
C36 C37 C38 114.0(5)
C37 C38 C39 112.4(5)
C34 C39 C38 123.4(6)
C34 C39 C40 108.0(5)
C38 C39 C40 127.1(6)
C32 C40 C39 107.2(5)
C32 C40 C42 127.3(5)
C39 C40 C42 125.5(5)
C31 C41 C42 110.9(5)
C40 C42 C41 111.4(5)
C44 C43 C48 123(1)
C43 C44 C45 118(1)
C44 C45 C46 117(1)
C45 C46 C47 123(1)
C46 C47 C48 113(1)
C43 C48 C47 122(1)

loop_
_geom_bond_atom_site_label_1
_geom_bond_atom_site_label_2
_geom_bond_distance
_geom_bond_publ_flag
ZR1 O1 2.011(3) yes
ZR1 N1 2.118(4) yes
ZR1 C23 2.493(5) yes
ZR1 C24 2.534(5) yes
ZR1 C25 2.594(5) yes
ZR1 C30 2.569(6) yes
ZR1 C31 2.553(6) yes
ZR1 C32 2.482(5) yes
ZR1 C33 2.553(5) yes
ZR1 C39 2.661(5) yes
ZR1 C40 2.595(5) yes
ZR1 C101 2.2461(6) yes
ZR1 C102 2.3026(6) yes
O1 C1 1.417(6) yes
N1 C2 1.497(7) yes
N1 C15 1.436(6) yes
C1 C2 1.567(7) yes
C1 C3 1.515(7) yes
C2 C9 1.525(8) yes
C3 C4 1.388(8) yes
C3 C8 1.387(8) yes
C4 C5 1.384(8) yes
C5 C6 1.381(8) yes
C6 C7 1.375(8) yes
C7 C8 1.391(8) yes
C9 C10 1.377(9) yes
C9 C14 1.393(8) yes
C10 C11 1.36(1) yes
C11 C12 1.39(1) yes
C12 C13 1.329(9) yes
C13 C14 1.387(8) yes
C15 C16 1.413(7) yes
C15 C20 1.410(7) yes
C16 C17 1.396(7) yes
C16 C21 1.486(8) yes
C17 C18 1.367(8) yes
C18 C19 1.377(8) yes
C19 C20 1.392(7) yes
C20 C22 1.502(7) yes
C23 C24 1.419(7) yes
C23 C31 1.422(7) yes
C24 C25 1.416(7) yes
C25 C26 1.480(7) yes
C25 C30 1.414(7) yes
C26 C27 1.535(8) yes
C27 C28 1.478(9) yes
C28 C29 1.496(9) yes
C29 C30 1.519(7) yes
C30 C31 1.411(7) yes
C31 C41 1.505(7) yes
C32 C33 1.405(8) yes
C32 C40 1.403(8) yes
C33 C34 1.397(7) yes
C34 C35 1.492(8) yes
C34 C39 1.435(8) yes
C35 C36 1.524(8) yes
C36 C37 1.524(8) yes
C37 C38 1.535(9) yes
C38 C39 1.509(8) yes
C39 C40 1.421(8) yes
C40 C42 1.498(8) yes
C41 C42 1.534(8) yes
C43 C44 1.38(2) yes
C43 C48 1.37(2) yes
C44 C45 1.18(2) yes
C45 C46 1.44(2) yes
C46 C47 1.42(2) yes
C47 C48 1.20(1) yes

loop_
_geom_contact_atom_site_label_1
_geom_contact_atom_site_label_2
_geom_contact_distance
_geom_contact_site_symmetry_2
ZR1 C24 2.534(5) .
ZR1 C25 2.594(5) .
ZR1 C30 2.569(6) .
ZR1 C31 2.553(6) .
ZR1 C33 2.553(5) .
ZR1 C39 2.661(5) .
ZR1 C40 2.595(5) .
C4 C31 3.448(8) 1_455
C4 C41 3.591(8) 1_455
C5 C31 3.449(8) 1_455
C5 C30 3.456(8) 1_455
C5 C25 3.594(8) 1_455
C14 C41 3.561(8) 1_455

loop_
_geom_torsion_atom_site_label_1
_geom_torsion_atom_site_label_2
_geom_torsion_atom_site_label_3
_geom_torsion_atom_site_label_4
_geom_torsion
ZR1 O1 C1 C2 30.5(5)
ZR1 O1 C1 C3 156.2(3)
ZR1 N1 C2 C1 -20.2(5)
ZR1 N1 C2 C9 110.3(4)
ZR1 N1 C15 C16 -82.4(6)
ZR1 N1 C15 C20 94.4(6)
O1 ZR1 N1 C2 28.5(3)
O1 ZR1 N1 C15 -121.4(4)
O1 ZR1 C101 C23 149.9(3)
O1 ZR1 C101 C24 77.7(3)
O1 ZR1 C101 C25 5.9(3)
O1 ZR1 C101 C30 -66.2(3)
O1 ZR1 C101 C31 -138.0(3)
O1 ZR1 C102 C32 49.4(3)
O1 ZR1 C102 C33 -23.0(3)
O1 ZR1 C102 C34 -93.9(3)
O1 ZR1 C102 C39 -167.1(3)
O1 ZR1 C102 C40 120.8(3)
O1 C1 C2 N1 -5.0(6)
O1 C1 C2 C9 -133.2(5)
O1 C1 C3 C4 -171.9(4)
O1 C1 C3 C8 7.6(6)
N1 ZR1 O1 C1 -33.4(3)
N1 ZR1 C101 C23 65.4(3)
N1 ZR1 C101 C24 -6.8(3)
N1 ZR1 C101 C25 -78.6(3)
N1 ZR1 C101 C30 -150.7(3)
N1 ZR1 C101 C31 137.5(3)
N1 ZR1 C102 C32 136.6(3)
N1 ZR1 C102 C33 64.2(3)
N1 ZR1 C102 C34 -6.7(3)
N1 ZR1 C102 C39 -79.9(3)
N1 ZR1 C102 C40 -152.0(3)
N1 C2 C1 C3 -130.6(5)
N1 C2 C9 C10 68.1(8)
N1 C2 C9 C14 -112.2(6)
N1 C15 C16 C17 176.9(6)
N1 C15 C16 C21 -2.0(9)
N1 C15 C20 C19 -178.1(5)
N1 C15 C20 C22 -2.4(9)
C1 O1 ZR1 C23 -124.8(3)
C1 O1 ZR1 C24 -115.7(3)
C1 O1 ZR1 C25 -140.9(3)
C1 O1 ZR1 C30 -168.9(3)
C1 O1 ZR1 C31 -167.2(3)
C1 O1 ZR1 C32 102.8(3)
C1 O1 ZR1 C33 70.9(3)
C1 O1 ZR1 C39 73.1(4)
C1 O1 ZR1 C40 109.8(3)
C1 O1 ZR1 C101 -143.7(3)
C1 O1 ZR1 C102 81.5(3)
C1 C2 N1 C15 134.1(5)
C1 C2 C9 C10 -164.2(7)
C1 C2 C9 C14 15.5(9)
C1 C3 C4 C5 179.5(5)
C1 C3 C8 C7 -179.7(4)
C2 N1 ZR1 C23 159.3(3)
C2 N1 ZR1 C24 129.7(3)
C2 N1 ZR1 C25 104.7(3)
C2 N1 ZR1 C30 114.0(4)
C2 N1 ZR1 C31 158.3(3)
C2 N1 ZR1 C32 -51.0(4)
C2 N1 ZR1 C33 -53.3(4)
C2 N1 ZR1 C39 -106.9(3)
C2 N1 ZR1 C40 -98.9(4)
C2 N1 ZR1 C101 133.0(3)
C2 N1 ZR1 C102 -78.8(3)
C2 N1 C15 C16 128.4(5)
C2 N1 C15 C20 -54.8(7)
C2 C1 C3 C4 -46.4(6)
C2 C1 C3 C8 133.1(5)
C2 C9 C10 C11 178(1)
C2 C9 C14 C13 179.6(6)
C3 C1 C2 C9 101.2(5)
C9 C2 N1 C15 -95.4(5)
C23 C24 C25 C26 -175.1(5)
C23 C24 C25 C30 0.3(6)
C23 C31 C30 C25 2.7(6)
C23 C31 C30 C29 173.5(5)
C23 C31 C41 C42 122.4(6)
C24 C23 C31 C30 -2.4(6)
C24 C23 C31 C41 178.3(5)
C24 C25 C26 C27 -173.7(6)
C24 C25 C30 C29 -173.4(5)
C24 C25 C30 C31 -1.9(6)
C25 C24 C23 C31 1.3(6)
C25 C26 C27 C28 -43.5(7)
C25 C30 C29 C28 14.4(8)
C25 C30 C31 C41 -178.1(5)
C26 C25 C30 C29 2.4(8)
C26 C25 C30 C31 173.9(5)
C26 C27 C28 C29 63.4(7)
C27 C26 C25 C30 11.5(8)
C27 C28 C29 C30 -46.1(7)
C28 C29 C30 C31 -155.4(6)
C29 C30 C31 C41 -7.2(9)
C30 C31 C41 C42 -56.7(8)
C31 C41 C42 C40 -43.0(7)
C32 C40 C39 C34 4.0(6)
C32 C40 C39 C38 170.5(5)
C32 C40 C42 C41 117.6(6)
C33 C34 C35 C36 139.5(6)
C33 C34 C39 C38 -170.6(4)
C33 C34 C39 C40 -3.5(6)
C34 C33 C32 C40 0.8(6)
C34 C35 C36 C37 55.6(6)
C34 C39 C38 C37 0.1(7)
C34 C39 C40 C42 -177.5(5)
C35 C34 C39 C38 -1.8(8)
C35 C34 C39 C40 165.2(5)
C35 C36 C37 C38 -59.8(7)
C36 C35 C34 C39 -26.2(7)
C36 C37 C38 C39 30.4(7)
C37 C38 C39 C40 -164.4(5)
C38 C39 C40 C42 -11.1(9)
C39 C40 C42 C41 -60.5(7)
C43 C44 C45 C46 -1(3)
C43 C48 C47 C46 1(2)
C44 C43 C48 C47 3(3)
C44 C45 C46 C47 7(3)
C45 C44 C43 C48 -3(3)
C45 C46 C47 C48 -6(2)
